data_7010379
loop_
_publ_author_name
'Cronin, Leroy'
'Clark, Stewart J.'
'Parsons, Simon'
'Nakamura, Takayoshi'
'Robertson, Neil'

_publ_section_title
;
 Unique structural topologies involving metal--metal and metal--sulfur
 interactions: salts of [Ni(C3S5)2]x&#x2212; with
 cis-anti-cis-dicyclohexyl-18-crown-6 complexed counter ions
;
_journal_issue 8
_journal_name_full 'Journal of the Chemical Society, Dalton Transactions'
_journal_page_first 1347
_journal_paper_doi 10.1039/b008299f
_journal_year 2001
_chemical_formula_moiety '[Cs(Crown)1.5][Ni(dmit)2]6'
_chemical_formula_sum 'C66 H54 Cs Ni6 O9 S60'
_chemical_formula_weight 3399.86
_chemical_name_systematic
; 
? 
;
_space_group_IT_number 2
_symmetry_cell_setting triclinic
_symmetry_space_group_name_Hall '-P 1'
_symmetry_space_group_name_H-M 'P -1'
_atom_sites_solution_hydrogens geom
_atom_sites_solution_primary direct
_atom_sites_solution_secondary difmap
_audit_creation_method SHELXL-97
_cell_angle_alpha 80.07(3)
_cell_angle_beta 80.11(3)
_cell_angle_gamma 69.10(3)
_cell_formula_units_Z 1
_cell_length_a 11.633(6)
_cell_length_b 12.150(6)
_cell_length_c 23.778(12)
_cell_measurement_reflns_used 60
_cell_measurement_temperature 293(2)
_cell_measurement_theta_max 13
_cell_measurement_theta_min 12
_cell_volume 3070(3)
_computing_cell_refinement 'Stoe DIF4'
_computing_data_collection 'Stoe DIF4'
_computing_data_reduction 'Stoe REDU4'
_computing_molecular_graphics SHELXTL
_computing_structure_refinement 'SHELXL-97 (Sheldrick, 1997)'
_computing_structure_solution SIR92
_diffrn_ambient_temperature 293(2)
_diffrn_measured_fraction_theta_full 0.989
_diffrn_measured_fraction_theta_max 0.989
_diffrn_measurement_method Omega-theta
_diffrn_radiation_monochromator graphite
_diffrn_radiation_source 'fine-focus sealed tube'
_diffrn_radiation_type MoK\a
_diffrn_radiation_wavelength 0.71073
_diffrn_reflns_av_R_equivalents 0.1482
_diffrn_reflns_av_sigmaI/netI 0.2042
_diffrn_reflns_limit_h_max 11
_diffrn_reflns_limit_h_min -10
_diffrn_reflns_limit_k_max 11
_diffrn_reflns_limit_k_min -11
_diffrn_reflns_limit_l_max 22
_diffrn_reflns_limit_l_min 0
_diffrn_reflns_number 7619
_diffrn_reflns_theta_full 20.10
_diffrn_reflns_theta_max 20.10
_diffrn_reflns_theta_min 2.63
_diffrn_standards_interval_time 60
_diffrn_standards_number 3
_exptl_absorpt_coefficient_mu 2.261
_exptl_absorpt_correction_T_max 0.911
_exptl_absorpt_correction_T_min 0.750
_exptl_absorpt_correction_type integration
_exptl_crystal_colour Black
_exptl_crystal_density_diffrn 1.839
_exptl_crystal_density_method 'not measured'
_exptl_crystal_description plate
_exptl_crystal_F_000 1705
_exptl_crystal_size_max 0.50
_exptl_crystal_size_mid 0.16
_exptl_crystal_size_min 0.04
_refine_diff_density_max 1.179
_refine_diff_density_min -0.808
_refine_diff_density_rms 0.207
_refine_ls_extinction_method none
_refine_ls_goodness_of_fit_ref 1.039
_refine_ls_hydrogen_treatment riding
_refine_ls_matrix_type full
_refine_ls_number_parameters 470
_refine_ls_number_reflns 5749
_refine_ls_number_restraints 374
_refine_ls_restrained_S_all 1.009
_refine_ls_R_factor_all 0.2883
_refine_ls_R_factor_gt 0.1179
_refine_ls_shift/su_max 0.045
_refine_ls_shift/su_mean 0.003
_refine_ls_structure_factor_coef Fsqd
_refine_ls_weighting_details 'calc w=1/[\s^2^(Fo^2^)+(0.1835P)^2^+55.0952P] where P=(Fo^2^+2Fc^2^)/3'
_refine_ls_weighting_scheme calc
_refine_ls_wR_factor_gt 0.3382
_refine_ls_wR_factor_ref 0.4330
_reflns_number_gt 1776
_reflns_number_total 5749
_reflns_threshold_expression >2sigma(I)
_cod_data_source_file b008299f.txt
_cod_data_source_block xcsnis
_cod_depositor_comments
;
The following automatic conversions were performed:
'_symmetry_cell_setting' value 'Triclinic' changed to 'triclinic'
according to '/home/saulius/struct/CIF-dictionaries/cif_core.dic'
dictionary named 'cif_core.dic' version 2.4.1 from
2010-06-29.

'_exptl_absorpt_correction_type' value 'Integration' changed
to 'integration' according to
'/home/saulius/struct/CIF-dictionaries/cif_core.dic' dictionary named
'cif_core.dic' version 2.4.1 from 2010-06-29.

Automatic conversion script
Id: cif_fix_enum 1527 2010-12-29 10:47:43Z saulius 

The following automatic conversions were performed:

'_atom_sites_solution_hydrogens' value 'geometric' was changed to
'geom'.

Automatic conversion script
Id: cif_fix_values 6452 2018-10-05 10:23:21Z andrius 
;
_cod_original_sg_symbol_H-M P-1
_cod_database_code 7010379

loop_
_symmetry_equiv_pos_as_xyz
'x, y, z'
'-x, -y, -z'

loop_
_atom_site_label
_atom_site_type_symbol
_atom_site_fract_x
_atom_site_fract_y
_atom_site_fract_z
_atom_site_U_iso_or_equiv
_atom_site_adp_type
_atom_site_occupancy
_atom_site_symmetry_multiplicity
_atom_site_calc_flag
_atom_site_refinement_flags
_atom_site_disorder_assembly
_atom_site_disorder_group
Ni1A Ni 0.0000 0.0000 1.0000 0.029(2) Uani 1 2 d S . .
S1A S 0.0481(10) -0.0831(7) 0.9219(4) 0.036(3) Uani 1 1 d D . .
S2A S 0.0349(9) 0.1586(8) 0.9566(3) 0.032(3) Uani 1 1 d D . .
C1A C 0.082(4) 0.025(2) 0.8725(6) 0.049(14) Uiso 1 1 d D . .
C2A C 0.079(3) 0.1271(18) 0.8879(6) 0.032(11) Uiso 1 1 d D . .
S3A S 0.1162(10) 0.2283(7) 0.8321(3) 0.032(3) Uani 1 1 d D . .
C4A C 0.148(4) 0.1415(17) 0.7765(7) 0.041(13) Uiso 1 1 d D . .
S4A S 0.1878(15) 0.1848(12) 0.7102(4) 0.070(5) Uani 1 1 d D . .
S5A S 0.1242(11) 0.0057(8) 0.7992(3) 0.040(3) Uani 1 1 d D . .
Ni1B Ni 0.0000 -0.5000 1.0000 0.038(2) Uani 1 2 d S . .
S1B S 0.1347(10) -0.5919(8) 0.9334(4) 0.042(3) Uani 1 1 d D . .
S2B S -0.0562(10) -0.3369(8) 0.9445(4) 0.042(3) Uani 1 1 d D . .
C1B C 0.114(3) -0.4816(16) 0.8764(8) 0.043(13) Uiso 1 1 d D . .
C2B C 0.037(3) -0.3705(15) 0.8824(7) 0.031(11) Uiso 1 1 d D . .
S3B S 0.0269(9) -0.2682(8) 0.8201(4) 0.043(3) Uani 1 1 d D . .
C4B C 0.143(3) -0.3606(15) 0.7755(8) 0.035(12) Uiso 1 1 d D . .
S4B S 0.1908(13) -0.3164(12) 0.7104(4) 0.069(5) Uani 1 1 d D . .
S5B S 0.2090(10) -0.5035(9) 0.8103(4) 0.048(3) Uani 1 1 d D . .
Ni2 Ni 0.7003(5) 0.0272(5) 0.9542(2) 0.0323(16) Uani 1 1 d . . .
S1C S 0.6654(10) -0.1287(8) 0.9962(4) 0.041(3) Uani 1 1 d D . .
S2C S 0.6565(9) 0.1089(7) 1.0326(4) 0.035(3) Uani 1 1 d D . .
C1C C 0.625(3) -0.0989(18) 1.0661(6) 0.031(11) Uiso 1 1 d D . .
C2C C 0.620(3) 0.0041(18) 1.0817(6) 0.032(11) Uiso 1 1 d D . .
S3C S 0.5742(10) 0.0203(8) 1.1551(4) 0.040(3) Uani 1 1 d D . .
C4C C 0.545(3) -0.1131(18) 1.1761(7) 0.035(11) Uiso 1 1 d D . .
S4C S 0.5109(14) -0.1605(11) 1.2425(4) 0.067(4) Uani 1 1 d D . .
S5C S 0.5793(10) -0.1994(8) 1.1197(4) 0.039(3) Uani 1 1 d D . .
S1D S 0.7447(10) -0.0569(8) 0.8769(4) 0.039(3) Uani 1 1 d D . .
S2D S 0.7303(11) 0.1866(9) 0.9085(4) 0.046(3) Uani 1 1 d D . .
C1D C 0.780(3) 0.0488(17) 0.8262(6) 0.030(10) Uiso 1 1 d D . .
C2D C 0.779(3) 0.1511(17) 0.8406(6) 0.029(10) Uiso 1 1 d D . .
S3D S 0.8026(12) 0.2549(8) 0.7824(4) 0.060(4) Uani 1 1 d D . .
C4D C 0.842(5) 0.162(2) 0.7286(8) 0.085(19) Uiso 1 1 d D . .
S4D S 0.8855(16) 0.2019(15) 0.6622(4) 0.093(6) Uani 1 1 d D . .
S5D S 0.8249(12) 0.0243(9) 0.7537(4) 0.053(4) Uani 1 1 d D . .
Ni3 Ni 0.6998(5) -0.4715(5) 0.9539(3) 0.0350(16) Uani 1 1 d . . .
S1E S 0.8297(10) -0.5609(8) 0.8861(4) 0.038(3) Uani 1 1 d D . .
S2E S 0.6389(10) -0.3060(9) 0.8987(4) 0.044(3) Uani 1 1 d D . .
C1E C 0.813(3) -0.4474(16) 0.8307(7) 0.043(12) Uiso 1 1 d D . .
C2E C 0.727(2) -0.3396(14) 0.8355(7) 0.014(8) Uiso 1 1 d D . .
S3E S 0.7241(10) -0.2342(8) 0.7746(4) 0.050(3) Uani 1 1 d D . .
C4E C 0.832(3) -0.3286(15) 0.7284(8) 0.046(13) Uiso 1 1 d D . .
S4E S 0.8802(14) -0.2828(12) 0.6637(4) 0.077(5) Uani 1 1 d D . .
S5E S 0.8992(11) -0.4717(8) 0.7627(4) 0.058(4) Uani 1 1 d D . .
S1F S 0.7586(8) -0.6363(8) 1.0097(4) 0.029(3) Uani 1 1 d D . .
S2F S 0.5644(10) -0.3844(7) 1.0206(4) 0.038(3) Uani 1 1 d D . .
C1F C 0.665(3) -0.6010(16) 1.0727(7) 0.030(10) Uiso 1 1 d D . .
C2F C 0.580(3) -0.4927(16) 1.0770(7) 0.031(11) Uiso 1 1 d D . .
S3F S 0.4883(9) -0.4714(7) 1.1439(4) 0.040(3) Uani 1 1 d D . .
C4F C 0.552(3) -0.6153(17) 1.1775(9) 0.061(15) Uiso 1 1 d D . .
S4F S 0.5129(12) -0.6594(11) 1.2439(4) 0.059(4) Uani 1 1 d D . .
S5F S 0.6712(9) -0.7071(7) 1.1335(4) 0.040(3) Uani 1 1 d D . .
Cs1 Cs 0.5601(10) 0.8886(11) 0.4997(4) 0.048(4) Uani 0.25 1 d PD . 1
Cs2 Cs 0.4373(12) 0.6021(13) 0.5035(5) 0.068(4) Uani 0.25 1 d PD . 2
C11 C 0.255(4) 0.896(4) 0.4679(19) 0.149(6) Uiso 0.75 1 d PD . 1
H11 H 0.1888 0.9262 0.4430 0.179 Uiso 0.75 1 calc PR . 1
C21 C 0.307(5) 0.764(4) 0.471(3) 0.149(6) Uiso 0.75 1 d PD A 1
H21A H 0.3709 0.7330 0.4965 0.179 Uiso 0.75 1 calc PR A 1
H21B H 0.3426 0.7408 0.4333 0.179 Uiso 0.75 1 calc PR A 1
C31 C 0.203(6) 0.719(5) 0.494(3) 0.149(6) Uiso 0.75 1 d PD A 1
H31A H 0.2314 0.6337 0.4932 0.179 Uiso 0.75 1 calc PR A 1
H31B H 0.1367 0.7551 0.4695 0.179 Uiso 0.75 1 calc PR A 1
C41 C 0.158(6) 0.748(6) 0.553(2) 0.149(6) Uiso 0.75 1 d PD A 1
H41A H 0.0953 0.7130 0.5700 0.179 Uiso 0.75 1 calc PR A 1
H41B H 0.2258 0.7174 0.5765 0.179 Uiso 0.75 1 calc PR A 1
C51 C 0.105(4) 0.879(6) 0.551(3) 0.149(6) Uiso 0.75 1 d PD A 1
H51A H 0.0381 0.9099 0.5269 0.179 Uiso 0.75 1 calc PR A 1
H51B H 0.0717 0.9010 0.5892 0.179 Uiso 0.75 1 calc PR A 1
C61 C 0.204(4) 0.929(4) 0.5269(18) 0.149(6) Uiso 0.75 1 d PD A 1
H61 H 0.1708 1.0153 0.5252 0.179 Uiso 0.75 1 calc PR A 1
O71 O 0.305(3) 0.882(4) 0.5642(18) 0.149(6) Uiso 0.75 1 d PD . 1
C81 C 0.266(4) 0.947(6) 0.615(2) 0.149(6) Uiso 0.75 1 d PD . 1
H81A H 0.2318 1.0316 0.6032 0.179 Uiso 0.75 1 calc PR . 1
H81B H 0.2031 0.9223 0.6407 0.179 Uiso 0.75 1 calc PR . 1
C91 C 0.376(6) 0.921(6) 0.645(2) 0.149(6) Uiso 0.75 1 d PD . 1
H91A H 0.4252 0.8375 0.6457 0.179 Uiso 0.75 1 calc PR . 1
H91B H 0.3500 0.9388 0.6844 0.179 Uiso 0.75 1 calc PR . 1
O101 O 0.452(4) 0.994(4) 0.6147(13) 0.149(6) Uiso 0.75 1 d PD . 1
C111 C 0.563(5) 0.964(7) 0.644(3) 0.149(6) Uiso 0.75 1 d PD . 1
H11A H 0.6156 0.8827 0.6399 0.179 Uiso 0.75 1 calc PR . 1
H11B H 0.5382 0.9703 0.6849 0.179 Uiso 0.75 1 calc PR . 1
C121 C 0.632(6) 1.045(7) 0.6194(17) 0.149(6) Uiso 0.75 1 d PD . 1
H12A H 0.5880 1.1231 0.6319 0.179 Uiso 0.75 1 calc PR . 1
H12B H 0.7133 1.0156 0.6325 0.179 Uiso 0.75 1 calc PR . 1
O131 O 0.645(5) 1.055(4) 0.5560(17) 0.149(6) Uiso 0.75 1 d PD . 1
C12 C 0.796(4) 0.558(4) 0.4691(18) 0.149(6) Uiso 0.75 1 d PD . 2
H12 H 0.8390 0.4723 0.4702 0.179 Uiso 0.75 1 calc PR . 2
C22 C 0.879(4) 0.622(6) 0.439(2) 0.149(6) Uiso 0.75 1 d PD B 2
H22A H 0.9038 0.6027 0.3996 0.179 Uiso 0.75 1 calc PR B 2
H22B H 0.9536 0.5968 0.4578 0.179 Uiso 0.75 1 calc PR B 2
C32 C 0.818(7) 0.751(6) 0.438(2) 0.149(6) Uiso 0.75 1 d PD B 2
H32A H 0.7466 0.7776 0.4170 0.179 Uiso 0.75 1 calc PR B 2
H32B H 0.8747 0.7920 0.4193 0.179 Uiso 0.75 1 calc PR B 2
C42 C 0.777(7) 0.781(5) 0.498(3) 0.149(6) Uiso 0.75 1 d PD B 2
H42A H 0.7375 0.8663 0.4976 0.179 Uiso 0.75 1 calc PR B 2
H42B H 0.8478 0.7557 0.5192 0.179 Uiso 0.75 1 calc PR B 2
C52 C 0.688(5) 0.720(4) 0.526(3) 0.149(6) Uiso 0.75 1 d PD B 2
H52A H 0.6534 0.7450 0.5635 0.179 Uiso 0.75 1 calc PR B 2
H52B H 0.6206 0.7397 0.5027 0.179 Uiso 0.75 1 calc PR B 2
C62 C 0.757(4) 0.591(4) 0.5307(19) 0.149(6) Uiso 0.75 1 d PD B 2
H62 H 0.8297 0.5713 0.5512 0.179 Uiso 0.75 1 calc PR B 2
O72 O 0.674(3) 0.526(4) 0.5594(17) 0.149(6) Uiso 0.75 1 d PD . 2
C82 C 0.628(6) 0.550(6) 0.619(2) 0.149(6) Uiso 0.75 1 d PD C 2
H82A H 0.5665 0.6292 0.6198 0.179 Uiso 0.75 1 calc PR C 2
H82B H 0.6957 0.5468 0.6391 0.179 Uiso 0.75 1 calc PR C 2
C92 C 0.572(5) 0.460(6) 0.648(2) 0.149(6) Uiso 0.75 1 d PD C 2
H92A H 0.6264 0.3816 0.6396 0.179 Uiso 0.75 1 calc PR C 2
H92B H 0.5602 0.4608 0.6894 0.179 Uiso 0.75 1 calc PR C 2
O102 O 0.452(5) 0.488(5) 0.6268(16) 0.149(6) Uiso 0.75 1 d PD . 2
C112 C 0.395(6) 0.396(5) 0.648(2) 0.149(6) Uiso 0.75 1 d PD . 2
H11C H 0.3746 0.3919 0.6898 0.179 Uiso 0.75 1 calc PR . 2
H11D H 0.4525 0.3187 0.6393 0.179 Uiso 0.75 1 calc PR . 2
C122 C 0.281(4) 0.424(7) 0.621(2) 0.149(6) Uiso 0.75 1 d PD D 2
H12C H 0.2282 0.5057 0.6249 0.179 Uiso 0.75 1 calc PR D 2
H12D H 0.2347 0.3724 0.6395 0.179 Uiso 0.75 1 calc PR D 2
O132 O 0.317(4) 0.408(4) 0.5594(18) 0.149(6) Uiso 0.75 1 d PD . 2

loop_
_atom_site_aniso_label
_atom_site_aniso_U_11
_atom_site_aniso_U_22
_atom_site_aniso_U_33
_atom_site_aniso_U_23
_atom_site_aniso_U_13
_atom_site_aniso_U_12
Ni1A 0.030(5) 0.019(5) 0.032(5) -0.003(4) 0.000(4) -0.002(4)
S1A 0.048(7) 0.014(6) 0.041(7) -0.007(5) -0.002(6) -0.006(5)
S2A 0.028(6) 0.022(6) 0.045(7) 0.000(5) 0.008(6) -0.015(5)
S3A 0.032(6) 0.036(7) 0.035(7) -0.006(5) 0.003(5) -0.021(5)
S4A 0.111(13) 0.083(12) 0.030(9) 0.004(8) 0.012(8) -0.063(10)
S5A 0.049(8) 0.037(7) 0.037(7) -0.017(6) 0.014(6) -0.020(6)
Ni1B 0.050(6) 0.023(5) 0.036(6) -0.008(4) 0.011(4) -0.012(4)
S1B 0.030(7) 0.020(7) 0.064(9) 0.004(6) -0.009(6) 0.001(5)
S2B 0.042(8) 0.032(7) 0.037(8) -0.006(6) 0.006(6) 0.002(6)
S3B 0.045(8) 0.049(8) 0.038(7) 0.003(6) 0.002(6) -0.026(6)
S4B 0.082(11) 0.078(12) 0.042(9) 0.001(8) 0.014(8) -0.034(9)
S5B 0.040(8) 0.065(9) 0.033(7) -0.007(6) 0.010(6) -0.016(7)
Ni2 0.033(3) 0.026(4) 0.033(4) -0.004(3) 0.004(3) -0.009(3)
S1C 0.040(7) 0.023(6) 0.049(8) -0.009(5) 0.000(6) 0.002(6)
S2C 0.024(6) 0.016(6) 0.059(8) -0.006(5) 0.002(6) -0.003(5)
S3C 0.037(7) 0.031(7) 0.048(8) -0.005(6) -0.006(6) -0.007(6)
S4C 0.087(11) 0.065(11) 0.043(10) -0.007(8) 0.022(8) -0.031(8)
S5C 0.031(7) 0.043(7) 0.042(7) -0.009(6) 0.010(5) -0.017(6)
S1D 0.030(7) 0.043(7) 0.039(7) 0.001(6) -0.001(6) -0.010(6)
S2D 0.045(8) 0.035(7) 0.048(8) 0.001(6) 0.005(6) -0.010(6)
S3D 0.073(10) 0.050(8) 0.051(9) 0.010(7) 0.006(7) -0.029(7)
S4D 0.113(14) 0.142(17) 0.039(10) 0.006(10) 0.006(9) -0.077(13)
S5D 0.061(9) 0.056(9) 0.042(8) 0.002(6) 0.004(7) -0.029(7)
Ni3 0.029(3) 0.019(4) 0.051(4) -0.004(3) -0.001(3) -0.003(3)
S1E 0.035(7) 0.032(7) 0.041(7) -0.008(5) 0.008(6) -0.011(5)
S2E 0.055(8) 0.047(8) 0.034(7) -0.005(6) 0.000(6) -0.025(7)
S3E 0.075(9) 0.044(8) 0.040(8) 0.007(6) -0.015(7) -0.031(7)
S4E 0.083(11) 0.083(12) 0.043(9) 0.011(8) 0.012(8) -0.019(9)
S5E 0.074(10) 0.060(9) 0.044(8) 0.001(7) 0.009(7) -0.040(8)
S1F 0.022(6) 0.029(6) 0.033(7) 0.001(5) -0.007(5) -0.004(5)
S2F 0.043(7) 0.023(7) 0.042(7) -0.015(5) 0.014(6) -0.004(5)
S3F 0.045(7) 0.034(7) 0.047(8) -0.017(6) 0.005(6) -0.020(6)
S4F 0.075(10) 0.083(11) 0.028(8) -0.002(7) 0.010(7) -0.046(8)
S5F 0.049(8) 0.034(7) 0.035(7) -0.008(5) 0.002(6) -0.014(6)
Cs1 0.044(7) 0.067(9) 0.009(6) -0.021(6) -0.012(5) 0.021(6)
Cs2 0.074(10) 0.078(10) 0.037(8) -0.031(7) -0.010(7) 0.005(8)

loop_
_atom_type_symbol
_atom_type_description
_atom_type_scat_dispersion_real
_atom_type_scat_dispersion_imag
_atom_type_scat_source
C C 0.0033 0.0016 'International Tables Vol C Tables 4.2.6.8 and 6.1.1.4'
H H 0.0000 0.0000 'International Tables Vol C Tables 4.2.6.8 and 6.1.1.4'
O O 0.0106 0.0060 'International Tables Vol C Tables 4.2.6.8 and 6.1.1.4'
S S 0.1246 0.1234 'International Tables Vol C Tables 4.2.6.8 and 6.1.1.4'
Ni Ni 0.3393 1.1124 'International Tables Vol C Tables 4.2.6.8 and 6.1.1.4'
Cs Cs -0.3680 2.1192 'International Tables Vol C Tables 4.2.6.8 and 6.1.1.4'

loop_
_geom_angle_atom_site_label_1
_geom_angle_atom_site_label_2
_geom_angle_atom_site_label_3
_geom_angle
_geom_angle_site_symmetry_1
_geom_angle_site_symmetry_3
_geom_angle_publ_flag
S1A Ni1A S1A 180.000(2) 2_557 . ?
S1A Ni1A S2A 87.2(3) 2_557 . ?
S1A Ni1A S2A 92.8(3) . . ?
S1A Ni1A S2A 92.8(3) 2_557 2_557 ?
S1A Ni1A S2A 87.2(3) . 2_557 ?
S2A Ni1A S2A 180.0(2) . 2_557 ?
C1A S1A Ni1A 101.6(6) . . ?
C2A S2A Ni1A 102.2(6) . . ?
C2A C1A S1A 121.6(9) . . ?
C2A C1A S5A 116.9(8) . . ?
S1A C1A S5A 121.5(9) . . ?
C1A C2A S2A 121.7(8) . . ?
C1A C2A S3A 116.1(8) . . ?
S2A C2A S3A 122.2(8) . . ?
C4A S3A C2A 97.4(7) . . ?
S4A C4A S3A 123.6(8) . . ?
S4A C4A S5A 123.5(8) . . ?
S3A C4A S5A 112.9(9) . . ?
C4A S5A C1A 96.8(7) . . ?
S2B Ni1B S2B 180.0(4) 2_547 . ?
S2B Ni1B S1B 93.0(3) 2_547 2_547 ?
S2B Ni1B S1B 87.0(3) . 2_547 ?
S2B Ni1B S1B 87.0(3) 2_547 . ?
S2B Ni1B S1B 93.0(3) . . ?
S1B Ni1B S1B 180.0(4) 2_547 . ?
C1B S1B Ni1B 101.0(6) . . ?
C2B S2B Ni1B 102.8(6) . . ?
C2B C1B S1B 121.5(10) . . ?
C2B C1B S5B 116.7(10) . . ?
S1B C1B S5B 121.1(10) . . ?
C1B C2B S2B 121.4(10) . . ?
C1B C2B S3B 115.7(9) . . ?
S2B C2B S3B 122.6(9) . . ?
C2B S3B C4B 97.6(7) . . ?
S4B C4B S3B 123.6(9) . . ?
S4B C4B S5B 123.6(10) . . ?
S3B C4B S5B 112.6(9) . . ?
C4B S5B C1B 96.8(7) . . ?
S1C Ni2 S1D 85.9(4) . . ?
S1C Ni2 S2C 93.3(4) . . ?
S1D Ni2 S2C 179.1(5) . . ?
S1C Ni2 S2D 177.3(5) . . ?
S1D Ni2 S2D 92.4(4) . . ?
S2C Ni2 S2D 88.4(4) . . ?
C1C S1C Ni2 102.0(6) . . ?
C2C S2C Ni2 102.0(6) . . ?
C2C C1C S1C 121.8(10) . . ?
C2C C1C S5C 117.4(9) . . ?
S1C C1C S5C 120.7(9) . . ?
C1C C2C S2C 120.9(10) . . ?
C1C C2C S3C 115.6(9) . . ?
S2C C2C S3C 123.5(9) . . ?
C4C S3C C2C 97.4(7) . . ?
S4C C4C S3C 123.1(10) . . ?
S4C C4C S5C 123.3(9) . . ?
S3C C4C S5C 112.9(9) . . ?
C1C S5C C4C 96.5(7) . . ?
C1D S1D Ni2 102.1(6) . . ?
C2D S2D Ni2 102.6(6) . . ?
C2D C1D S1D 121.6(10) . . ?
C2D C1D S5D 117.3(9) . . ?
S1D C1D S5D 121.1(9) . . ?
C1D C2D S2D 121.0(10) . . ?
C1D C2D S3D 115.3(9) . . ?
S2D C2D S3D 122.5(9) . . ?
C4D S3D C2D 97.4(7) . . ?
S4D C4D S3D 123.5(10) . . ?
S4D C4D S5D 123.7(10) . . ?
S3D C4D S5D 112.8(9) . . ?
C1D S5D C4D 96.5(7) . . ?
S1E Ni3 S1F 87.7(4) . . ?
S1E Ni3 S2F 177.7(5) . . ?
S1F Ni3 S2F 92.3(4) . . ?
S1E Ni3 S2E 92.9(4) . . ?
S1F Ni3 S2E 179.3(5) . . ?
S2F Ni3 S2E 87.1(4) . . ?
C1E S1E Ni3 101.3(6) . . ?
C2E S2E Ni3 102.4(6) . . ?
C2E C1E S1E 121.9(10) . . ?
C2E C1E S5E 117.0(9) . . ?
S1E C1E S5E 120.8(9) . . ?
C1E C2E S2E 121.2(10) . . ?
C1E C2E S3E 115.7(9) . . ?
S2E C2E S3E 122.8(9) . . ?
C4E S3E C2E 97.5(7) . . ?
S4E C4E S3E 123.0(10) . . ?
S4E C4E S5E 123.7(10) . . ?
S3E C4E S5E 112.7(9) . . ?
C4E S5E C1E 96.7(7) . . ?
C1F S1F Ni3 102.1(6) . . ?
C2F S2F Ni3 103.1(6) . . ?
C2F C1F S1F 121.6(10) . . ?
C2F C1F S5F 117.0(9) . . ?
S1F C1F S5F 121.4(9) . . ?
C1F C2F S2F 120.9(10) . . ?
C1F C2F S3F 116.2(9) . . ?
S2F C2F S3F 122.9(9) . . ?
C4F S3F C2F 97.1(7) . . ?
S4F C4F S3F 124.4(10) . . ?
S4F C4F S5F 122.4(10) . . ?
S3F C4F S5F 113.1(9) . . ?
C1F S5F C4F 96.7(7) . . ?
Cs1 Cs1 O131 71.6(10) 2_676 2_676 ?
Cs1 Cs1 O101 69.5(9) 2_676 2_676 ?
O131 Cs1 O101 57.8(12) 2_676 2_676 ?
Cs1 Cs1 O101 59.5(9) 2_676 . ?
O131 Cs1 O101 103.2(13) 2_676 . ?
O101 Cs1 O101 129.0(7) 2_676 . ?
Cs1 Cs1 O131 56.8(11) 2_676 . ?
O131 Cs1 O131 128.4(7) 2_676 . ?
O101 Cs1 O131 100.4(12) 2_676 . ?
O101 Cs1 O131 51.7(11) . . ?
Cs1 Cs1 O71 79.5(11) 2_676 . ?
O131 Cs1 O71 57.6(12) 2_676 . ?
O101 Cs1 O71 114.0(11) 2_676 . ?
O101 Cs1 O71 58.2(11) . . ?
O131 Cs1 O71 108.8(12) . . ?
Cs1 Cs1 O71 56.9(7) 2_676 2_676 ?
O131 Cs1 O71 103.6(11) 2_676 2_676 ?
O101 Cs1 O71 53.6(10) 2_676 2_676 ?
O101 Cs1 O71 95.3(10) . 2_676 ?
O131 Cs1 O71 48.8(9) . 2_676 ?
O71 Cs1 O71 136.4(6) . 2_676 ?
Cs1 Cs1 C121 77.6(13) 2_676 2_676 ?
O131 Cs1 C121 20.2(10) 2_676 2_676 ?
O101 Cs1 C121 40.6(8) 2_676 2_676 ?
O101 Cs1 C121 121.3(12) . 2_676 ?
O131 Cs1 C121 130.6(15) . 2_676 ?
O71 Cs1 C121 77.3(9) . 2_676 ?
O71 Cs1 C121 92.1(9) 2_676 2_676 ?
Cs1 Cs1 C111 72.7(11) 2_676 . ?
O131 Cs1 C111 126.0(13) 2_676 . ?
O101 Cs1 C111 137.2(11) 2_676 . ?
O101 Cs1 C111 22.8(8) . . ?
O131 Cs1 C111 40.2(8) . . ?
O71 Cs1 C111 77.1(10) . . ?
O71 Cs1 C111 88.9(9) 2_676 . ?
C121 Cs1 C111 143.6(11) 2_676 . ?
Cs1 Cs1 C91 74.1(11) 2_676 . ?
O131 Cs1 C91 93.7(11) 2_676 . ?
O101 Cs1 C91 139.2(12) 2_676 . ?
O101 Cs1 C91 22.6(7) . . ?
O131 Cs1 C91 73.6(10) . . ?
O71 Cs1 C91 39.6(7) . . ?
O71 Cs1 C91 117.7(8) 2_676 . ?
C121 Cs1 C91 113.8(10) 2_676 . ?
C111 Cs1 C91 37.6(6) . . ?
Cs1 Cs1 C11 80.8(8) 2_676 . ?
O131 Cs1 C11 20.0(7) 2_676 . ?
O101 Cs1 C11 77.4(10) 2_676 . ?
O101 Cs1 C11 93.9(10) . . ?
O131 Cs1 C11 134.2(11) . . ?
O71 Cs1 C11 40.3(6) . . ?
O71 Cs1 C11 122.5(7) 2_676 . ?
C121 Cs1 C11 37.7(6) 2_676 . ?
C111 Cs1 C11 115.5(9) . . ?
C91 Cs1 C11 79.1(6) . . ?
Cs1 Cs1 C111 67.6(14) 2_676 2_676 ?
O131 Cs1 C111 38.7(7) 2_676 2_676 ?
O101 Cs1 C111 19.1(7) 2_676 2_676 ?
O101 Cs1 C111 123.6(15) . 2_676 ?
O131 Cs1 C111 112.0(15) . 2_676 ?
O71 Cs1 C111 95.4(10) . 2_676 ?
O71 Cs1 C111 69.7(9) 2_676 2_676 ?
C121 Cs1 C111 22.5(3) 2_676 2_676 ?
C111 Cs1 C111 140.3(7) . 2_676 ?
C91 Cs1 C111 125.7(13) . 2_676 ?
C11 Cs1 C111 58.4(6) . 2_676 ?
Cs2 Cs2 O132 71.0(9) 2_666 2_666 ?
Cs2 Cs2 O72 66.7(10) 2_666 . ?
O132 Cs2 O72 55.6(11) 2_666 . ?
Cs2 Cs2 O102 75.4(13) 2_666 . ?
O132 Cs2 O102 112.8(12) 2_666 . ?
O72 Cs2 O102 58.0(12) . . ?
Cs2 Cs2 O72 66.7(9) 2_666 2_666 ?
O132 Cs2 O72 107.9(11) 2_666 2_666 ?
O72 Cs2 O72 133.4(7) . 2_666 ?
O102 Cs2 O72 109.2(12) . 2_666 ?
Cs2 Cs2 O132 62.7(10) 2_666 . ?
O132 Cs2 O132 133.7(7) 2_666 . ?
O72 Cs2 O132 103.2(12) . . ?
O102 Cs2 O132 56.1(12) . . ?
O72 Cs2 O132 53.7(11) 2_666 . ?
Cs2 Cs2 O102 60.7(9) 2_666 2_666 ?
O132 Cs2 O102 54.4(11) 2_666 2_666 ?
O72 Cs2 O102 101.2(12) . 2_666 ?
O102 Cs2 O102 136.1(8) . 2_666 ?
O72 Cs2 O102 54.5(11) 2_666 2_666 ?
O132 Cs2 O102 100.0(12) . 2_666 ?
Cs2 Cs2 C12 76.2(10) 2_666 2_666 ?
O132 Cs2 C12 142.2(11) 2_666 2_666 ?
O72 Cs2 C12 125.6(10) . 2_666 ?
O102 Cs2 C12 75.4(10) . 2_666 ?
O72 Cs2 C12 39.6(7) 2_666 2_666 ?
O132 Cs2 C12 22.3(5) . 2_666 ?
O102 Cs2 C12 93.2(10) 2_666 2_666 ?
Cs2 Cs2 C112 75.7(10) 2_666 2_666 ?
O132 Cs2 C112 39.1(8) 2_666 2_666 ?
O72 Cs2 C112 93.7(10) . 2_666 ?
O102 Cs2 C112 145.8(12) . 2_666 ?
O72 Cs2 C112 75.0(10) 2_666 2_666 ?
O132 Cs2 C112 122.7(10) . 2_666 ?
O102 Cs2 C112 22.7(6) 2_666 2_666 ?
C12 Cs2 C112 114.5(8) 2_666 2_666 ?
Cs2 Cs2 C82 80.2(12) 2_666 . ?
O132 Cs2 C82 77.0(10) 2_666 . ?
O72 Cs2 C82 23.1(8) . . ?
O102 Cs2 C82 40.6(8) . . ?
O72 Cs2 C82 141.6(12) 2_666 . ?
O132 Cs2 C82 94.6(10) . . ?
O102 Cs2 C82 124.2(10) 2_666 . ?
C12 Cs2 C82 115.6(8) 2_666 . ?
C112 Cs2 C82 115.9(8) 2_666 . ?
Cs2 Cs2 C122 75.3(12) 2_666 . ?
O132 Cs2 C122 141.6(12) 2_666 . ?
O72 Cs2 C122 94.2(10) . . ?
O102 Cs2 C122 38.8(7) . . ?
O72 Cs2 C122 74.1(10) 2_666 . ?
O132 Cs2 C122 21.7(8) . . ?
O102 Cs2 C122 121.4(10) 2_666 . ?
C12 Cs2 C122 36.8(5) 2_666 . ?
C112 Cs2 C122 144.0(9) 2_666 . ?
C82 Cs2 C122 79.4(6) . . ?
Cs2 Cs2 C62 77.1(10) 2_666 . ?
O132 Cs2 C62 39.5(7) 2_666 . ?
O72 Cs2 C62 20.9(6) . . ?
O102 Cs2 C62 77.4(10) . . ?
O72 Cs2 C62 139.2(9) 2_666 . ?
O132 Cs2 C62 123.6(10) . . ?
O102 Cs2 C62 92.1(10) 2_666 . ?
C12 Cs2 C62 145.7(8) 2_666 . ?
C112 Cs2 C62 78.6(7) 2_666 . ?
C82 Cs2 C62 38.1(6) . . ?
C122 Cs2 C62 114.8(8) . . ?
O131 C11 C21 109(2) 2_676 . ?
O131 C11 C61 110(2) 2_676 . ?
C21 C11 C61 109(2) . . ?
O131 C11 Cs1 39.3(18) 2_676 . ?
C21 C11 Cs1 88(3) . . ?
C61 C11 Cs1 87.2(14) . . ?
C11 C21 C31 107(2) . . ?
C21 C31 C41 109(2) . . ?
C51 C41 C31 108(2) . . ?
C61 C51 C41 108.2(19) . . ?
C51 C61 O71 109.5(19) . . ?
C51 C61 C11 110(2) . . ?
O71 C61 C11 109(2) . . ?
C61 O71 C81 108.3(19) . . ?
C61 O71 Cs1 113(2) . . ?
C81 O71 Cs1 112(3) . . ?
C61 O71 Cs1 93(2) . 2_676 ?
C81 O71 Cs1 85(3) . 2_676 ?
Cs1 O71 Cs1 43.6(6) . 2_676 ?
C91 C81 O71 108(2) . . ?
C91 C81 Cs1 82(2) . 2_676 ?
O71 C81 Cs1 72(3) . 2_676 ?
C81 C91 O101 110(2) . . ?
C81 C91 Cs1 86.2(19) . . ?
O101 C91 Cs1 53(3) . . ?
C81 C91 Cs1 76(2) . 2_676 ?
O101 C91 Cs1 35.7(16) . 2_676 ?
Cs1 C91 Cs1 39.1(6) . 2_676 ?
C111 O101 C91 108.7(19) . . ?
C111 O101 Cs1 122(2) . 2_676 ?
C91 O101 Cs1 127(2) . 2_676 ?
C111 O101 Cs1 103(4) . . ?
C91 O101 Cs1 104(3) . . ?
Cs1 O101 Cs1 51.0(7) 2_676 . ?
O101 C111 C121 110(2) . . ?
O101 C111 Cs1 54(3) . . ?
C121 C111 Cs1 91(2) . . ?
O101 C111 Cs1 39.2(18) . 2_676 ?
C121 C111 Cs1 74.0(16) . 2_676 ?
Cs1 C111 Cs1 39.7(7) . 2_676 ?
O131 C121 C111 109(2) . . ?
O131 C121 Cs1 40(3) . 2_676 ?
C111 C121 Cs1 83.5(16) . 2_676 ?
C121 O131 C11 108.6(18) . 2_676 ?
C121 O131 Cs1 120(4) . 2_676 ?
C11 O131 Cs1 121(2) 2_676 2_676 ?
C121 O131 Cs1 119(2) . . ?
C11 O131 Cs1 127(2) 2_676 . ?
Cs1 O131 Cs1 51.6(7) 2_676 . ?
C22 C12 O132 111.0(19) . 2_666 ?
C22 C12 C62 108(2) . . ?
O132 C12 C62 108(2) 2_666 . ?
C22 C12 Cs2 161(2) . 2_666 ?
O132 C12 Cs2 54.1(19) 2_666 2_666 ?
C62 C12 Cs2 88.8(15) . 2_666 ?
C22 C12 Cs2 140(2) . . ?
O132 C12 Cs2 38.6(15) 2_666 . ?
C62 C12 Cs2 74.0(14) . . ?
Cs2 C12 Cs2 36.1(6) 2_666 . ?
C12 C22 C32 111(2) . . ?
C22 C32 C42 110(2) . . ?
C32 C42 C52 109(2) . . ?
C62 C52 C42 107(2) . . ?
O72 C62 C52 110(2) . . ?
O72 C62 C12 107(2) . . ?
C52 C62 C12 107(2) . . ?
O72 C62 Cs2 47.3(18) . . ?
C52 C62 Cs2 78(2) . . ?
C12 C62 Cs2 83.4(15) . . ?
C62 O72 C82 112.7(19) . . ?
C62 O72 Cs2 112(2) . . ?
C82 O72 Cs2 103(3) . . ?
C62 O72 Cs2 124(2) . 2_666 ?
C82 O72 Cs2 122(2) . 2_666 ?
Cs2 O72 Cs2 46.6(7) . 2_666 ?
O72 C82 C92 108(2) . . ?
O72 C82 Cs2 54(3) . . ?
C92 C82 Cs2 87.5(19) . . ?
O102 C92 C82 108(2) . . ?
C92 O102 C112 113(2) . . ?
C92 O102 Cs2 115(3) . . ?
C112 O102 Cs2 119(3) . . ?
C92 O102 Cs2 97(4) . 2_666 ?
C112 O102 Cs2 96(4) . 2_666 ?
Cs2 O102 Cs2 43.9(8) . 2_666 ?
O102 C112 C122 109(2) . . ?
O102 C112 Cs2 61(3) . 2_666 ?
C122 C112 Cs2 86.1(19) . 2_666 ?
C112 C122 O132 108(2) . . ?
C112 C122 Cs2 83.7(18) . . ?
O132 C122 Cs2 52(3) . . ?
C12 O132 C122 108.9(19) 2_666 . ?
C12 O132 Cs2 123(2) 2_666 2_666 ?
C122 O132 Cs2 124(2) . 2_666 ?
C12 O132 Cs2 104(2) 2_666 . ?
C122 O132 Cs2 107(3) . . ?
Cs2 O132 Cs2 46.3(7) 2_666 . ?

loop_
_geom_bond_atom_site_label_1
_geom_bond_atom_site_label_2
_geom_bond_distance
_geom_bond_site_symmetry_2
_geom_bond_publ_flag
Ni1A S1A 2.160(9) 2_557 ?
Ni1A S1A 2.160(9) . ?
Ni1A S2A 2.161(9) . ?
Ni1A S2A 2.161(9) 2_557 ?
S1A C1A 1.711(12) . ?
S2A C2A 1.693(12) . ?
C1A C2A 1.342(19) . ?
C1A S5A 1.760(12) . ?
C2A S3A 1.755(12) . ?
S3A C4A 1.743(12) . ?
C4A S4A 1.616(16) . ?
C4A S5A 1.747(12) . ?
Ni1B S2B 2.137(10) 2_547 ?
Ni1B S2B 2.137(10) . ?
Ni1B S1B 2.172(10) 2_547 ?
Ni1B S1B 2.172(10) . ?
S1B C1B 1.718(13) . ?
S2B C2B 1.690(13) . ?
C1B C2B 1.343(19) . ?
C1B S5B 1.763(13) . ?
C2B S3B 1.755(13) . ?
S3B C4B 1.744(13) . ?
C4B S4B 1.620(16) . ?
C4B S5B 1.749(13) . ?
Ni2 S1C 2.123(11) . ?
Ni2 S1D 2.154(11) . ?
Ni2 S2C 2.161(11) . ?
Ni2 S2D 2.163(11) . ?
S1C C1C 1.713(13) . ?
S2C C2C 1.694(13) . ?
C1C C2C 1.343(19) . ?
C1C S5C 1.757(13) . ?
C2C S3C 1.758(13) . ?
S3C C4C 1.744(13) . ?
C4C S4C 1.618(16) . ?
C4C S5C 1.750(13) . ?
S1D C1D 1.713(13) . ?
S2D C2D 1.693(13) . ?
C1D C2D 1.343(19) . ?
C1D S5D 1.759(13) . ?
C2D S3D 1.757(13) . ?
S3D C4D 1.743(13) . ?
C4D S4D 1.618(16) . ?
C4D S5D 1.751(13) . ?
Ni3 S1E 2.158(11) . ?
Ni3 S1F 2.157(11) . ?
Ni3 S2F 2.156(10) . ?
Ni3 S2E 2.159(11) . ?
S1E C1E 1.717(13) . ?
S2E C2E 1.691(13) . ?
C1E C2E 1.342(19) . ?
C1E S5E 1.761(13) . ?
C2E S3E 1.756(12) . ?
S3E C4E 1.743(13) . ?
C4E S4E 1.618(16) . ?
C4E S5E 1.749(13) . ?
S1F C1F 1.715(13) . ?
S2F C2F 1.693(13) . ?
C1F C2F 1.343(19) . ?
C1F S5F 1.756(13) . ?
C2F S3F 1.760(13) . ?
S3F C4F 1.744(13) . ?
C4F S4F 1.618(16) . ?
C4F S5F 1.751(13) . ?
Cs1 Cs1 2.57(2) 2_676 ?
Cs1 O131 2.74(5) 2_676 ?
Cs1 O101 2.85(4) 2_676 ?
Cs1 O101 3.09(3) . ?
Cs1 O131 3.11(3) . ?
Cs1 O71 3.12(3) . ?
Cs1 O71 3.66(5) 2_676 ?
Cs1 C121 3.71(5) 2_676 ?
Cs1 C111 3.71(7) . ?
Cs1 C91 3.74(6) . ?
Cs1 C11 3.72(5) . ?
Cs1 C111 3.83(5) 2_676 ?
Cs2 Cs2 2.41(3) 2_666 ?
Cs2 O132 2.96(4) 2_666 ?
Cs2 O72 3.04(3) . ?
Cs2 O102 3.02(3) . ?
Cs2 O72 3.04(4) 2_666 ?
Cs2 O132 3.15(3) . ?
Cs2 O102 3.36(5) 2_666 ?
Cs2 C12 3.78(5) 2_666 ?
Cs2 C112 3.80(7) 2_666 ?
Cs2 C82 3.66(7) . ?
Cs2 C122 3.84(6) . ?
Cs2 C62 3.84(4) . ?
C11 O131 1.479(10) 2_676 ?
C11 C21 1.481(10) . ?
C11 C61 1.49(3) . ?
C21 C31 1.481(10) . ?
C31 C41 1.481(10) . ?
C41 C51 1.479(10) . ?
C51 C61 1.479(10) . ?
C61 O71 1.480(10) . ?
O71 C81 1.480(10) . ?
O71 Cs1 3.66(5) 2_676 ?
C81 C91 1.479(10) . ?
C81 Cs1 3.82(7) 2_676 ?
C91 O101 1.481(10) . ?
C91 Cs1 3.92(5) 2_676 ?
O101 C111 1.476(10) . ?
O101 Cs1 2.85(4) 2_676 ?
C111 C121 1.477(10) . ?
C111 Cs1 3.83(5) 2_676 ?
C121 O131 1.478(10) . ?
C121 Cs1 3.71(5) 2_676 ?
O131 C11 1.479(10) 2_676 ?
O131 Cs1 2.74(5) 2_676 ?
C12 C22 1.474(10) . ?
C12 O132 1.478(10) 2_666 ?
C12 C62 1.54(4) . ?
C12 Cs2 3.78(5) 2_666 ?
C22 C32 1.476(10) . ?
C32 C42 1.480(10) . ?
C42 C52 1.481(10) . ?
C52 C62 1.480(10) . ?
C62 O72 1.473(10) . ?
O72 C82 1.475(10) . ?
O72 Cs2 3.04(4) 2_666 ?
C82 C92 1.483(10) . ?
C92 O102 1.472(10) . ?
O102 C112 1.476(10) . ?
O102 Cs2 3.36(5) 2_666 ?
C112 C122 1.480(10) . ?
C112 Cs2 3.80(7) 2_666 ?
C122 O132 1.482(10) . ?
O132 C12 1.478(10) 2_666 ?
O132 Cs2 2.96(4) 2_666 ?
